data_7233053
loop_
_publ_author_name
'Seiler, Vanessa Kristina'
'Robeyns, Koen'
'Tumanov, Nikolay'
'Cin\<ci\'c, Dominik'
'Wouters, Johan'
'Champagne, Benoit'
'Leyssens, Tom'

_publ_section_title
;
 A coloring tool for spiropyrans: solid state metal--organic complexation
 versus salification
;
_journal_issue 33
_journal_name_full CrystEngComm
_journal_page_first 4925
_journal_paper_doi 10.1039/C9CE00805E
_journal_volume 21
_journal_year 2019
_chemical_formula_moiety 'C19 H18 Cl3 N2 O3 Zn, C19 H19 N2 O3'
_chemical_formula_sum 'C38 H37 Cl3 N4 O6 Zn'
_chemical_formula_weight 817.43
_space_group_crystal_system monoclinic
_space_group_IT_number 14
_space_group_name_Hall '-P 2yn'
_space_group_name_H-M_alt 'P 1 21/n 1'
_symmetry_space_group_name_Hall '-P 2yn'
_symmetry_space_group_name_H-M 'P 1 21/n 1'
_atom_sites_solution_hydrogens geom
_audit_creation_method SHELXL-2016/4
_audit_update_record
;
2019-01-18 deposited with the CCDC.    2019-07-09 downloaded from the CCDC.
;
_cell_angle_alpha 90
_cell_angle_beta 98.073(6)
_cell_angle_gamma 90
_cell_formula_units_Z 4
_cell_length_a 11.8909(7)
_cell_length_b 12.6582(7)
_cell_length_c 25.0471(16)
_cell_measurement_reflns_used 7168
_cell_measurement_temperature 150(2)
_cell_measurement_theta_max 25.1930
_cell_measurement_theta_min 2.9130
_cell_volume 3732.7(4)
_computing_cell_refinement
;
CrysAlisPro, Agilent Technologies,
Version 1.171.37.35 (release 13-08-2014 CrysAlis171 .NET)
(compiled Aug 13 2014,18:06:01)
;
_computing_data_collection MAR
_computing_data_reduction
;
CrysAlisPro, Agilent Technologies,
Version 1.171.37.35 (release 13-08-2014 CrysAlis171 .NET)
(compiled Aug 13 2014,18:06:01)
;
_computing_molecular_graphics 'MERCURY (Macrae et al., 2008)'
_computing_publication_material
;
'MERCURY (Macrae et al., 2008), Platon (Spek, 2009)'
;
_computing_structure_refinement 'SHELXL-2014/7 (Sheldrick, 2014)'
_computing_structure_solution 'SHELXT (Sheldrick, 2015)'
_diffrn_ambient_temperature 150(2)
_diffrn_measured_fraction_theta_full 0.998
_diffrn_measured_fraction_theta_max 0.995
_diffrn_measurement_device_type 'MAR345 image plate'
_diffrn_measurement_method '133 images, \D\F 1.5\% '
_diffrn_radiation_monochromator 'Xenocs Fox3D mirror'
_diffrn_radiation_type MoK\a
_diffrn_radiation_wavelength 0.71073
_diffrn_reflns_av_R_equivalents 0.0572
_diffrn_reflns_av_unetI/netI 0.0451
_diffrn_reflns_Laue_measured_fraction_full 0.998
_diffrn_reflns_Laue_measured_fraction_max 0.995
_diffrn_reflns_limit_h_max 14
_diffrn_reflns_limit_h_min -14
_diffrn_reflns_limit_k_max 14
_diffrn_reflns_limit_k_min -15
_diffrn_reflns_limit_l_max 30
_diffrn_reflns_limit_l_min -30
_diffrn_reflns_number 25852
_diffrn_reflns_point_group_measured_fraction_full 0.998
_diffrn_reflns_point_group_measured_fraction_max 0.995
_diffrn_reflns_theta_full 25.000
_diffrn_reflns_theta_max 25.284
_diffrn_reflns_theta_min 2.943
_diffrn_source 'Rigaku UltraX 18 rotating anode'
_exptl_absorpt_coefficient_mu 0.925
_exptl_absorpt_correction_T_max 1.00000
_exptl_absorpt_correction_T_min 0.43097
_exptl_absorpt_correction_type multi-scan
_exptl_absorpt_process_details
;
CrysAlisPro, Agilent Technologies,
Version 1.171.37.35 (release 13-08-2014 CrysAlis171 .NET)
(compiled Aug 13 2014,18:06:01)
Empirical absorption correction using spherical harmonics,
 implemented in SCALE3 ABSPACK scaling algorithm.
;
_exptl_crystal_colour red
_exptl_crystal_density_diffrn 1.455
_exptl_crystal_description block
_exptl_crystal_F_000 1688
_exptl_crystal_recrystallization_method 'Re-crystallisation from solvent: acetone'
_exptl_crystal_size_max 0.18
_exptl_crystal_size_mid 0.12
_exptl_crystal_size_min 0.04
_refine_diff_density_max 0.551
_refine_diff_density_min -0.489
_refine_diff_density_rms 0.070
_refine_ls_extinction_method none
_refine_ls_goodness_of_fit_ref 1.040
_refine_ls_hydrogen_treatment constr
_refine_ls_matrix_type full
_refine_ls_number_parameters 475
_refine_ls_number_reflns 6756
_refine_ls_number_restraints 0
_refine_ls_restrained_S_all 1.040
_refine_ls_R_factor_all 0.0624
_refine_ls_R_factor_gt 0.0422
_refine_ls_shift/su_max 0.000
_refine_ls_shift/su_mean 0.000
_refine_ls_structure_factor_coef Fsqd
_refine_ls_weighting_details 'w=1/[\s^2^(Fo^2^)+(0.0396P)^2^+4.1961P] where P=(Fo^2^+2Fc^2^)/3'
_refine_ls_weighting_scheme calc
_refine_ls_wR_factor_gt 0.0938
_refine_ls_wR_factor_ref 0.1020
_reflns_Friedel_coverage 0.000
_reflns_number_gt 5263
_reflns_number_total 6756
_reflns_threshold_expression 'I > 2\s(I)'
_cod_data_source_file c9ce00805e2.cif
_cod_data_source_block VS-spno2-zncl2hcl-rot
_cod_depositor_comments 'Adding full bibliography for 7233050--7233066.cif.'
_cod_database_code 7233053
_shelx_shelxl_version_number 2016/4
_shelx_space_group_comment
;
The symmetry employed for this shelxl refinement is uniquely defined
by the following loop, which should always be used as a source of
symmetry information in preference to the above space-group names.
They are only intended as comments.
;

loop_
_space_group_symop_operation_xyz
'x, y, z'
'-x+1/2, y+1/2, -z+1/2'
'-x, -y, -z'
'x-1/2, -y-1/2, z-1/2'

loop_
_atom_site_label
_atom_site_type_symbol
_atom_site_fract_x
_atom_site_fract_y
_atom_site_fract_z
_atom_site_U_iso_or_equiv
_atom_site_adp_type
_atom_site_occupancy
_atom_site_site_symmetry_order
_atom_site_calc_flag
_atom_site_refinement_flags_posn
_atom_site_refinement_flags_adp
O1A O 0.19221(18) 0.59049(15) 0.46021(8) 0.0271(5) Uani 1 1 d . .
C2A C 0.1571(2) 0.5644(2) 0.50489(11) 0.0213(6) Uani 1 1 d . .
C3A C 0.1267(3) 0.6426(2) 0.54170(12) 0.0246(7) Uani 1 1 d . .
H3A H 0.137913 0.715070 0.534190 0.029 Uiso 1 1 calc R U
C4A C 0.0823(2) 0.6160(2) 0.58714(11) 0.0230(6) Uani 1 1 d . .
H4A H 0.060003 0.669559 0.610072 0.028 Uiso 1 1 calc R U
C5A C 0.0699(2) 0.5092(2) 0.59983(11) 0.0219(6) Uani 1 1 d . .
C6A C 0.1011(2) 0.4301(2) 0.56684(11) 0.0213(6) Uani 1 1 d . .
H6A H 0.092543 0.358212 0.576468 0.026 Uiso 1 1 calc R U
C7A C 0.1455(2) 0.4547(2) 0.51924(11) 0.0202(6) Uani 1 1 d . .
C8A C 0.1730(2) 0.3676(2) 0.48634(11) 0.0216(6) Uani 1 1 d . .
H8A H 0.160268 0.299039 0.499742 0.026 Uiso 1 1 calc R U
C9A C 0.2149(2) 0.3710(2) 0.43840(12) 0.0227(6) Uani 1 1 d . .
H9A H 0.229012 0.438397 0.423992 0.027 Uiso 1 1 calc R U
C10A C 0.2387(2) 0.2802(2) 0.40871(11) 0.0217(6) Uani 1 1 d . .
C11A C 0.2296(3) 0.1633(2) 0.42316(11) 0.0220(6) Uani 1 1 d . .
C12A C 0.3055(3) 0.1350(3) 0.47614(13) 0.0399(9) Uani 1 1 d . .
H12A H 0.305399 0.058297 0.481327 0.060 Uiso 1 1 calc R U
H12B H 0.276149 0.169621 0.506359 0.060 Uiso 1 1 calc R U
H12C H 0.383211 0.159189 0.474483 0.060 Uiso 1 1 calc R U
C13A C 0.1048(3) 0.1313(2) 0.42479(13) 0.0327(8) Uani 1 1 d . .
H13A H 0.100129 0.054584 0.429302 0.049 Uiso 1 1 calc R U
H13B H 0.058384 0.152230 0.390993 0.049 Uiso 1 1 calc R U
H13C H 0.076769 0.166755 0.455098 0.049 Uiso 1 1 calc R U
C14A C 0.2735(2) 0.1105(2) 0.37585(11) 0.0236(7) Uani 1 1 d . .
C15A C 0.2912(3) 0.0052(2) 0.36518(13) 0.0309(7) Uani 1 1 d . .
H15A H 0.275295 -0.048309 0.389660 0.037 Uiso 1 1 calc R U
C16A C 0.3332(3) -0.0206(3) 0.31730(13) 0.0333(8) Uani 1 1 d . .
H16A H 0.346973 -0.092578 0.309543 0.040 Uiso 1 1 calc R U
C17A C 0.3553(3) 0.0571(3) 0.28090(13) 0.0308(7) Uani 1 1 d . .
H17A H 0.382705 0.037464 0.248477 0.037 Uiso 1 1 calc R U
C18A C 0.3376(3) 0.1634(3) 0.29140(12) 0.0267(7) Uani 1 1 d . .
H18A H 0.352020 0.217324 0.266851 0.032 Uiso 1 1 calc R U
C19A C 0.2977(2) 0.1866(2) 0.33965(11) 0.0205(6) Uani 1 1 d . .
N20A N 0.2744(2) 0.28800(18) 0.36046(9) 0.0210(5) Uani 1 1 d . .
C21A C 0.2911(3) 0.3844(2) 0.33039(13) 0.0298(7) Uani 1 1 d . .
H21A H 0.251361 0.377958 0.293509 0.045 Uiso 1 1 calc R U
H21B H 0.372382 0.395011 0.329366 0.045 Uiso 1 1 calc R U
H21C H 0.260657 0.444954 0.348136 0.045 Uiso 1 1 calc R U
N22A N 0.0242(2) 0.4815(2) 0.64844(10) 0.0252(6) Uani 1 1 d . .
O23A O -0.0279(2) 0.55032(17) 0.67033(9) 0.0346(5) Uani 1 1 d . .
O24A O 0.0397(2) 0.39178(17) 0.66697(9) 0.0355(5) Uani 1 1 d . .
O1B O 0.51952(19) 0.80617(19) 0.42168(10) 0.0392(6) Uani 1 1 d . .
H1B H 0.457924 0.800321 0.434237 0.059 Uiso 1 1 calc R U
C2B C 0.5533(3) 0.7112(3) 0.40727(13) 0.0310(7) Uani 1 1 d . .
C3B C 0.5090(3) 0.6161(3) 0.42410(14) 0.0372(8) Uani 1 1 d . .
H3B H 0.455519 0.617106 0.448943 0.045 Uiso 1 1 calc R U
C4B C 0.5428(3) 0.5214(3) 0.40474(14) 0.0384(8) Uani 1 1 d . .
H4B H 0.512973 0.456871 0.416108 0.046 Uiso 1 1 calc R U
C5B C 0.6218(3) 0.5210(3) 0.36797(13) 0.0314(8) Uani 1 1 d . .
C6B C 0.6714(3) 0.6131(3) 0.35340(12) 0.0288(7) Uani 1 1 d . .
H6B H 0.726871 0.610710 0.329590 0.035 Uiso 1 1 calc R U
C7B C 0.6401(3) 0.7097(3) 0.37358(12) 0.0286(7) Uani 1 1 d . .
C8B C 0.6897(3) 0.8097(3) 0.36038(12) 0.0295(7) Uani 1 1 d . .
H8B H 0.651402 0.872263 0.368503 0.035 Uiso 1 1 calc R U
C9B C 0.7849(3) 0.8214(2) 0.33768(12) 0.0276(7) Uani 1 1 d . .
H9B H 0.824964 0.759379 0.330226 0.033 Uiso 1 1 calc R U
C10B C 0.8299(3) 0.9212(2) 0.32400(11) 0.0239(7) Uani 1 1 d . .
C11B C 0.7800(3) 1.0318(2) 0.32949(12) 0.0266(7) Uani 1 1 d . .
C12B C 0.6584(3) 1.0433(3) 0.29902(15) 0.0387(8) Uani 1 1 d . .
H12D H 0.634371 1.117215 0.300052 0.058 Uiso 1 1 calc R U
H12E H 0.606392 0.998761 0.316231 0.058 Uiso 1 1 calc R U
H12F H 0.657238 1.021147 0.261457 0.058 Uiso 1 1 calc R U
C13B C 0.7840(3) 1.0615(3) 0.38989(14) 0.0402(9) Uani 1 1 d . .
H13D H 0.763949 1.136173 0.392860 0.060 Uiso 1 1 calc R U
H13E H 0.860729 1.049432 0.408867 0.060 Uiso 1 1 calc R U
H13F H 0.729751 1.017703 0.406049 0.060 Uiso 1 1 calc R U
C14B C 0.8629(3) 1.0985(2) 0.30328(12) 0.0263(7) Uani 1 1 d . .
C15B C 0.8651(3) 1.2057(3) 0.29246(13) 0.0342(8) Uani 1 1 d . .
H15B H 0.808029 1.251359 0.302303 0.041 Uiso 1 1 calc R U
C16B C 0.9529(3) 1.2450(3) 0.26683(13) 0.0367(8) Uani 1 1 d . .
H16B H 0.954847 1.318277 0.258857 0.044 Uiso 1 1 calc R U
C17B C 1.0374(3) 1.1800(3) 0.25269(13) 0.0346(8) Uani 1 1 d . .
H17B H 1.096443 1.209453 0.235512 0.041 Uiso 1 1 calc R U
C18B C 1.0373(3) 1.0717(3) 0.26325(12) 0.0299(7) Uani 1 1 d . .
H18B H 1.094799 1.026206 0.253764 0.036 Uiso 1 1 calc R U
C19B C 0.9482(3) 1.0343(2) 0.28843(12) 0.0251(7) Uani 1 1 d . .
N20B N 0.9246(2) 0.92850(19) 0.30216(10) 0.0238(6) Uani 1 1 d . .
C21B C 0.9993(3) 0.8411(3) 0.29075(14) 0.0336(8) Uani 1 1 d . .
H21D H 1.077199 0.867287 0.292044 0.050 Uiso 1 1 calc R U
H21E H 0.973013 0.812473 0.254820 0.050 Uiso 1 1 calc R U
H21F H 0.997408 0.785467 0.317802 0.050 Uiso 1 1 calc R U
N22B N 0.6486(3) 0.4218(2) 0.34266(12) 0.0385(7) Uani 1 1 d . .
O23B O 0.7196(2) 0.42408(19) 0.31077(10) 0.0425(6) Uani 1 1 d . .
O24B O 0.5981(3) 0.3413(2) 0.35281(12) 0.0577(8) Uani 1 1 d . .
ZN1C Zn 0.19958(3) 0.73522(3) 0.43130(2) 0.02508(11) Uani 1 1 d . .
CL1C Cl 0.03810(7) 0.82914(6) 0.43234(3) 0.0340(2) Uani 1 1 d . .
CL2C Cl 0.33731(8) 0.81417(8) 0.49160(4) 0.0437(2) Uani 1 1 d . .
CL3C Cl 0.25280(7) 0.70555(7) 0.34991(3) 0.03325(19) Uani 1 1 d . .

loop_
_atom_site_aniso_label
_atom_site_aniso_U_11
_atom_site_aniso_U_22
_atom_site_aniso_U_33
_atom_site_aniso_U_23
_atom_site_aniso_U_13
_atom_site_aniso_U_12
O1A 0.0421(13) 0.0177(10) 0.0237(11) 0.0029(9) 0.0126(10) 0.0000(9)
C2A 0.0203(15) 0.0207(15) 0.0229(15) -0.0009(12) 0.0028(12) 0.0000(12)
C3A 0.0334(18) 0.0157(14) 0.0248(16) -0.0005(13) 0.0046(13) -0.0005(13)
C4A 0.0263(16) 0.0223(15) 0.0198(15) -0.0036(13) 0.0014(12) 0.0019(12)
C5A 0.0201(15) 0.0260(16) 0.0187(14) 0.0000(13) -0.0002(12) 0.0006(12)
C6A 0.0222(16) 0.0202(15) 0.0202(15) -0.0002(12) -0.0017(12) -0.0003(12)
C7A 0.0194(15) 0.0220(15) 0.0182(14) -0.0026(12) -0.0006(12) 0.0000(12)
C8A 0.0251(16) 0.0181(14) 0.0212(15) -0.0016(12) 0.0015(12) 0.0000(12)
C9A 0.0245(16) 0.0187(14) 0.0242(16) -0.0019(13) 0.0010(13) 0.0001(12)
C10A 0.0190(15) 0.0256(16) 0.0196(14) -0.0006(13) -0.0002(12) 0.0006(12)
C11A 0.0331(17) 0.0163(14) 0.0171(14) -0.0007(12) 0.0053(13) 0.0036(12)
C12A 0.062(3) 0.0318(19) 0.0234(17) -0.0023(15) -0.0026(16) 0.0171(17)
C13A 0.044(2) 0.0231(16) 0.0338(18) -0.0070(14) 0.0168(15) -0.0069(15)
C14A 0.0255(16) 0.0244(16) 0.0203(15) -0.0007(13) 0.0009(12) 0.0008(13)
C15A 0.041(2) 0.0242(16) 0.0285(17) -0.0006(14) 0.0070(15) 0.0046(14)
C16A 0.036(2) 0.0272(17) 0.0365(19) -0.0075(15) 0.0061(15) 0.0034(14)
C17A 0.0246(17) 0.0390(19) 0.0294(17) -0.0137(15) 0.0062(14) 0.0010(14)
C18A 0.0231(16) 0.0330(17) 0.0243(16) -0.0011(14) 0.0046(13) -0.0038(13)
C19A 0.0190(15) 0.0219(15) 0.0203(14) -0.0032(12) 0.0013(12) 0.0006(12)
N20A 0.0242(13) 0.0207(12) 0.0185(12) 0.0004(10) 0.0037(10) 0.0002(10)
C21A 0.0382(19) 0.0230(16) 0.0304(17) 0.0041(14) 0.0119(15) -0.0023(14)
N22A 0.0282(14) 0.0266(14) 0.0212(13) -0.0004(12) 0.0043(11) -0.0017(11)
O23A 0.0432(14) 0.0333(12) 0.0306(12) -0.0036(10) 0.0172(11) 0.0040(11)
O24A 0.0508(15) 0.0264(12) 0.0319(12) 0.0067(10) 0.0150(11) 0.0024(11)
O1B 0.0291(13) 0.0430(14) 0.0479(15) -0.0103(12) 0.0138(11) -0.0015(11)
C2B 0.0208(16) 0.0406(19) 0.0307(17) -0.0048(15) -0.0001(13) -0.0020(14)
C3B 0.0320(19) 0.046(2) 0.0355(19) -0.0027(17) 0.0106(15) -0.0030(16)
C4B 0.034(2) 0.040(2) 0.040(2) 0.0056(17) 0.0005(16) -0.0076(16)
C5B 0.0268(18) 0.0348(18) 0.0301(17) -0.0028(15) -0.0045(14) 0.0048(14)
C6B 0.0247(17) 0.0362(18) 0.0242(16) 0.0009(14) -0.0009(13) 0.0001(14)
C7B 0.0229(16) 0.0360(18) 0.0258(16) -0.0007(14) -0.0006(13) 0.0035(14)
C8B 0.0286(18) 0.0339(18) 0.0252(16) -0.0016(14) 0.0009(13) 0.0019(14)
C9B 0.0263(17) 0.0274(16) 0.0287(16) -0.0023(14) 0.0024(13) 0.0049(13)
C10B 0.0232(16) 0.0286(16) 0.0185(14) -0.0021(13) -0.0021(12) 0.0053(13)
C11B 0.0232(16) 0.0271(16) 0.0288(17) -0.0066(14) 0.0015(13) 0.0042(13)
C12B 0.0267(18) 0.0368(19) 0.051(2) -0.0007(17) -0.0012(16) 0.0091(15)
C13B 0.044(2) 0.043(2) 0.0357(19) -0.0142(17) 0.0103(16) -0.0020(17)
C14B 0.0247(17) 0.0268(16) 0.0250(16) -0.0053(13) -0.0047(13) 0.0026(13)
C15B 0.037(2) 0.0291(18) 0.0335(18) -0.0091(15) -0.0054(15) 0.0049(15)
C16B 0.047(2) 0.0255(17) 0.0335(18) 0.0022(15) -0.0069(16) -0.0048(16)
C17B 0.036(2) 0.0373(19) 0.0286(17) 0.0033(15) -0.0012(15) -0.0074(16)
C18B 0.0286(18) 0.0354(18) 0.0250(16) -0.0008(14) 0.0017(14) 0.0011(14)
C19B 0.0265(17) 0.0259(16) 0.0211(15) -0.0007(13) -0.0025(13) 0.0023(13)
N20B 0.0230(14) 0.0241(13) 0.0241(13) -0.0003(11) 0.0026(11) 0.0053(10)
C21B 0.0307(19) 0.0290(17) 0.043(2) 0.0019(15) 0.0114(15) 0.0125(14)
N22B 0.0366(17) 0.0346(17) 0.0400(17) -0.0012(14) -0.0100(14) 0.0030(14)
O23B 0.0448(15) 0.0427(14) 0.0389(14) -0.0047(12) 0.0024(12) 0.0118(12)
O24B 0.068(2) 0.0319(14) 0.073(2) -0.0041(14) 0.0100(16) -0.0091(14)
ZN1C 0.0302(2) 0.02059(18) 0.02552(19) 0.00039(15) 0.00762(15) -0.00239(15)
CL1C 0.0380(5) 0.0268(4) 0.0381(5) -0.0001(4) 0.0085(4) 0.0053(3)
CL2C 0.0403(5) 0.0510(5) 0.0411(5) -0.0115(4) 0.0107(4) -0.0102(4)
CL3C 0.0368(5) 0.0396(5) 0.0247(4) -0.0004(3) 0.0092(3) 0.0014(4)

loop_
_atom_type_symbol
_atom_type_description
_atom_type_scat_dispersion_real
_atom_type_scat_dispersion_imag
_atom_type_scat_source
C C 0.0033 0.0016 'International Tables Vol C Tables 4.2.6.8 and 6.1.1.4'
H H 0.0000 0.0000 'International Tables Vol C Tables 4.2.6.8 and 6.1.1.4'
N N 0.0061 0.0033 'International Tables Vol C Tables 4.2.6.8 and 6.1.1.4'
O O 0.0106 0.0060 'International Tables Vol C Tables 4.2.6.8 and 6.1.1.4'
Cl Cl 0.1484 0.1585 'International Tables Vol C Tables 4.2.6.8 and 6.1.1.4'
Zn Zn 0.2839 1.4301 'International Tables Vol C Tables 4.2.6.8 and 6.1.1.4'

loop_
_geom_angle_atom_site_label_1
_geom_angle_atom_site_label_2
_geom_angle_atom_site_label_3
_geom_angle
C2A O1A ZN1C 126.21(18)
O1A C2A C3A 121.5(3)
O1A C2A C7A 121.0(3)
C3A C2A C7A 117.5(3)
C4A C3A C2A 122.0(3)
C4A C3A H3A 119.0
C2A C3A H3A 119.0
C3A C4A C5A 119.5(3)
C3A C4A H4A 120.2
C5A C4A H4A 120.2
C6A C5A C4A 121.2(3)
C6A C5A N22A 119.5(3)
C4A C5A N22A 119.3(3)
C5A C6A C7A 120.7(3)
C5A C6A H6A 119.6
C7A C6A H6A 119.6
C6A C7A C8A 117.3(3)
C6A C7A C2A 119.0(3)
C8A C7A C2A 123.7(3)
C9A C8A C7A 128.3(3)
C9A C8A H8A 115.9
C7A C8A H8A 115.9
C8A C9A C10A 124.0(3)
C8A C9A H9A 118.0
C10A C9A H9A 118.0
N20A C10A C9A 121.6(3)
N20A C10A C11A 109.1(2)
C9A C10A C11A 129.3(3)
C14A C11A C10A 101.4(2)
C14A C11A C12A 110.4(2)
C10A C11A C12A 112.1(3)
C14A C11A C13A 110.0(2)
C10A C11A C13A 111.1(2)
C12A C11A C13A 111.4(3)
C11A C12A H12A 109.5
C11A C12A H12B 109.5
H12A C12A H12B 109.5
C11A C12A H12C 109.5
H12A C12A H12C 109.5
H12B C12A H12C 109.5
C11A C13A H13A 109.5
C11A C13A H13B 109.5
H13A C13A H13B 109.5
C11A C13A H13C 109.5
H13A C13A H13C 109.5
H13B C13A H13C 109.5
C19A C14A C15A 119.6(3)
C19A C14A C11A 109.5(2)
C15A C14A C11A 130.9(3)
C14A C15A C16A 118.2(3)
C14A C15A H15A 120.9
C16A C15A H15A 120.9
C17A C16A C15A 121.2(3)
C17A C16A H16A 119.4
C15A C16A H16A 119.4
C16A C17A C18A 120.8(3)
C16A C17A H17A 119.6
C18A C17A H17A 119.6
C19A C18A C17A 116.5(3)
C19A C18A H18A 121.7
C17A C18A H18A 121.7
C14A C19A C18A 123.5(3)
C14A C19A N20A 108.5(2)
C18A C19A N20A 127.9(3)
C10A N20A C19A 111.4(2)
C10A N20A C21A 127.6(3)
C19A N20A C21A 121.0(2)
N20A C21A H21A 109.5
N20A C21A H21B 109.5
H21A C21A H21B 109.5
N20A C21A H21C 109.5
H21A C21A H21C 109.5
H21B C21A H21C 109.5
O24A N22A O23A 122.6(2)
O24A N22A C5A 119.2(2)
O23A N22A C5A 118.2(2)
C2B O1B H1B 109.5
O1B C2B C3B 123.6(3)
O1B C2B C7B 116.4(3)
C3B C2B C7B 120.1(3)
C4B C3B C2B 120.1(3)
C4B C3B H3B 119.9
C2B C3B H3B 119.9
C3B C4B C5B 119.4(3)
C3B C4B H4B 120.3
C5B C4B H4B 120.3
C6B C5B C4B 121.4(3)
C6B C5B N22B 118.9(3)
C4B C5B N22B 119.6(3)
C5B C6B C7B 120.0(3)
C5B C6B H6B 120.0
C7B C6B H6B 120.0
C6B C7B C2B 118.7(3)
C6B C7B C8B 123.0(3)
C2B C7B C8B 118.3(3)
C9B C8B C7B 125.8(3)
C9B C8B H8B 117.1
C7B C8B H8B 117.1
C8B C9B C10B 124.3(3)
C8B C9B H9B 117.9
C10B C9B H9B 117.9
N20B C10B C9B 121.9(3)
N20B C10B C11B 109.7(3)
C9B C10B C11B 128.4(3)
C14B C11B C10B 100.7(2)
C14B C11B C12B 110.7(3)
C10B C11B C12B 112.9(3)
C14B C11B C13B 110.7(3)
C10B C11B C13B 110.5(3)
C12B C11B C13B 110.9(3)
C11B C12B H12D 109.5
C11B C12B H12E 109.5
H12D C12B H12E 109.5
C11B C12B H12F 109.5
H12D C12B H12F 109.5
H12E C12B H12F 109.5
C11B C13B H13D 109.5
C11B C13B H13E 109.5
H13D C13B H13E 109.5
C11B C13B H13F 109.5
H13D C13B H13F 109.5
H13E C13B H13F 109.5
C15B C14B C19B 119.1(3)
C15B C14B C11B 131.5(3)
C19B C14B C11B 109.4(3)
C14B C15B C16B 118.4(3)
C14B C15B H15B 120.8
C16B C15B H15B 120.8
C17B C16B C15B 121.6(3)
C17B C16B H16B 119.2
C15B C16B H16B 119.2
C16B C17B C18B 121.0(3)
C16B C17B H17B 119.5
C18B C17B H17B 119.5
C19B C18B C17B 116.2(3)
C19B C18B H18B 121.9
C17B C18B H18B 121.9
C18B C19B C14B 123.6(3)
C18B C19B N20B 128.3(3)
C14B C19B N20B 108.1(3)
C10B N20B C19B 112.0(2)
C10B N20B C21B 126.9(3)
C19B N20B C21B 121.1(3)
N20B C21B H21D 109.5
N20B C21B H21E 109.5
H21D C21B H21E 109.5
N20B C21B H21F 109.5
H21D C21B H21F 109.5
H21E C21B H21F 109.5
O24B N22B O23B 123.4(3)
O24B N22B C5B 118.7(3)
O23B N22B C5B 117.9(3)
O1A ZN1C CL3C 102.11(6)
O1A ZN1C CL1C 113.68(7)
CL3C ZN1C CL1C 116.46(3)
O1A ZN1C CL2C 103.10(7)
CL3C ZN1C CL2C 113.80(3)
CL1C ZN1C CL2C 106.98(3)

loop_
_geom_bond_atom_site_label_1
_geom_bond_atom_site_label_2
_geom_bond_distance
O1A C2A 1.291(3)
O1A ZN1C 1.9764(19)
C2A C3A 1.432(4)
C2A C7A 1.447(4)
C3A C4A 1.362(4)
C3A H3A 0.9500
C4A C5A 1.402(4)
C4A H4A 0.9500
C5A C6A 1.382(4)
C5A N22A 1.444(4)
C6A C7A 1.405(4)
C6A H6A 0.9500
C7A C8A 1.441(4)
C8A C9A 1.364(4)
C8A H8A 0.9500
C9A C10A 1.420(4)
C9A H9A 0.9500
C10A N20A 1.340(4)
C10A C11A 1.531(4)
C11A C14A 1.515(4)
C11A C12A 1.538(4)
C11A C13A 1.544(4)
C12A H12A 0.9800
C12A H12B 0.9800
C12A H12C 0.9800
C13A H13A 0.9800
C13A H13B 0.9800
C13A H13C 0.9800
C14A C19A 1.381(4)
C14A C15A 1.382(4)
C15A C16A 1.401(5)
C15A H15A 0.9500
C16A C17A 1.391(5)
C16A H16A 0.9500
C17A C18A 1.393(4)
C17A H17A 0.9500
C18A C19A 1.390(4)
C18A H18A 0.9500
C19A N20A 1.427(4)
N20A C21A 1.463(4)
C21A H21A 0.9800
C21A H21B 0.9800
C21A H21C 0.9800
N22A O24A 1.231(3)
N22A O23A 1.240(3)
O1B C2B 1.333(4)
O1B H1B 0.8400
C2B C3B 1.403(5)
C2B C7B 1.423(4)
C3B C4B 1.373(5)
C3B H3B 0.9500
C4B C5B 1.405(5)
C4B H4B 0.9500
C5B C6B 1.379(5)
C5B N22B 1.462(4)
C6B C7B 1.393(4)
C6B H6B 0.9500
C7B C8B 1.454(5)
C8B C9B 1.345(4)
C8B H8B 0.9500
C9B C10B 1.433(4)
C9B H9B 0.9500
C10B N20B 1.322(4)
C10B C11B 1.534(4)
C11B C14B 1.517(4)
C11B C12B 1.544(4)
C11B C13B 1.553(4)
C12B H12D 0.9800
C12B H12E 0.9800
C12B H12F 0.9800
C13B H13D 0.9800
C13B H13E 0.9800
C13B H13F 0.9800
C14B C15B 1.384(4)
C14B C19B 1.390(4)
C15B C16B 1.392(5)
C15B H15B 0.9500
C16B C17B 1.382(5)
C16B H16B 0.9500
C17B C18B 1.395(5)
C17B H17B 0.9500
C18B C19B 1.390(4)
C18B H18B 0.9500
C19B N20B 1.420(4)
N20B C21B 1.471(4)
C21B H21D 0.9800
C21B H21E 0.9800
C21B H21F 0.9800
N22B O24B 1.227(4)
N22B O23B 1.241(4)
ZN1C CL3C 2.2494(8)
ZN1C CL1C 2.2617(9)
ZN1C CL2C 2.2952(10)

loop_
_geom_torsion_atom_site_label_1
_geom_torsion_atom_site_label_2
_geom_torsion_atom_site_label_3
_geom_torsion_atom_site_label_4
_geom_torsion
ZN1C O1A C2A C3A -5.1(4)
ZN1C O1A C2A C7A 174.00(19)
O1A C2A C3A C4A 175.5(3)
C7A C2A C3A C4A -3.7(4)
C2A C3A C4A C5A 2.6(4)
C3A C4A C5A C6A -0.4(4)
C3A C4A C5A N22A 179.2(3)
C4A C5A C6A C7A -0.6(4)
N22A C5A C6A C7A 179.8(2)
C5A C6A C7A C8A -178.3(3)
C5A C6A C7A C2A -0.5(4)
O1A C2A C7A C6A -176.6(3)
C3A C2A C7A C6A 2.6(4)
O1A C2A C7A C8A 1.0(4)
C3A C2A C7A C8A -179.8(3)
C6A C7A C8A C9A 178.8(3)
C2A C7A C8A C9A 1.2(5)
C7A C8A C9A C10A -179.6(3)
C8A C9A C10A N20A 176.6(3)
C8A C9A C10A C11A -3.2(5)
N20A C10A C11A C14A 3.3(3)
C9A C10A C11A C14A -177.0(3)
N20A C10A C11A C12A 121.0(3)
C9A C10A C11A C12A -59.3(4)
N20A C10A C11A C13A -113.6(3)
C9A C10A C11A C13A 66.1(4)
C10A C11A C14A C19A -2.5(3)
C12A C11A C14A C19A -121.5(3)
C13A C11A C14A C19A 115.1(3)
C10A C11A C14A C15A 177.3(3)
C12A C11A C14A C15A 58.3(4)
C13A C11A C14A C15A -65.1(4)
C19A C14A C15A C16A -0.3(5)
C11A C14A C15A C16A 180.0(3)
C14A C15A C16A C17A -0.9(5)
C15A C16A C17A C18A 0.9(5)
C16A C17A C18A C19A 0.2(4)
C15A C14A C19A C18A 1.4(5)
C11A C14A C19A C18A -178.8(3)
C15A C14A C19A N20A -178.8(3)
C11A C14A C19A N20A 1.0(3)
C17A C18A C19A C14A -1.4(4)
C17A C18A C19A N20A 179.0(3)
C9A C10A N20A C19A 177.3(3)
C11A C10A N20A C19A -3.0(3)
C9A C10A N20A C21A -2.0(5)
C11A C10A N20A C21A 177.8(3)
C14A C19A N20A C10A 1.3(3)
C18A C19A N20A C10A -179.0(3)
C14A C19A N20A C21A -179.4(3)
C18A C19A N20A C21A 0.3(4)
C6A C5A N22A O24A 18.1(4)
C4A C5A N22A O24A -161.5(3)
C6A C5A N22A O23A -163.0(3)
C4A C5A N22A O23A 17.4(4)
O1B C2B C3B C4B 175.8(3)
C7B C2B C3B C4B -5.1(5)
C2B C3B C4B C5B -0.1(5)
C3B C4B C5B C6B 4.0(5)
C3B C4B C5B N22B -173.3(3)
C4B C5B C6B C7B -2.5(5)
N22B C5B C6B C7B 174.8(3)
C5B C6B C7B C2B -2.7(4)
C5B C6B C7B C8B 179.4(3)
O1B C2B C7B C6B -174.3(3)
C3B C2B C7B C6B 6.5(5)
O1B C2B C7B C8B 3.7(4)
C3B C2B C7B C8B -175.4(3)
C6B C7B C8B C9B -14.8(5)
C2B C7B C8B C9B 167.2(3)
C7B C8B C9B C10B 178.4(3)
C8B C9B C10B N20B 179.4(3)
C8B C9B C10B C11B -2.8(5)
N20B C10B C11B C14B 3.2(3)
C9B C10B C11B C14B -174.9(3)
N20B C10B C11B C12B 121.3(3)
C9B C10B C11B C12B -56.8(4)
N20B C10B C11B C13B -113.9(3)
C9B C10B C11B C13B 68.0(4)
C10B C11B C14B C15B 176.7(3)
C12B C11B C14B C15B 57.0(4)
C13B C11B C14B C15B -66.4(4)
C10B C11B C14B C19B -2.7(3)
C12B C11B C14B C19B -122.4(3)
C13B C11B C14B C19B 114.2(3)
C19B C14B C15B C16B 0.2(4)
C11B C14B C15B C16B -179.1(3)
C14B C15B C16B C17B -0.7(5)
C15B C16B C17B C18B 0.5(5)
C16B C17B C18B C19B 0.0(5)
C17B C18B C19B C14B -0.5(4)
C17B C18B C19B N20B 177.6(3)
C15B C14B C19B C18B 0.4(5)
C11B C14B C19B C18B 179.9(3)
C15B C14B C19B N20B -178.1(3)
C11B C14B C19B N20B 1.4(3)
C9B C10B N20B C19B 175.6(3)
C11B C10B N20B C19B -2.6(3)
C9B C10B N20B C21B -2.7(5)
C11B C10B N20B C21B 179.0(3)
C18B C19B N20B C10B -177.6(3)
C14B C19B N20B C10B 0.8(3)
C18B C19B N20B C21B 0.9(5)
C14B C19B N20B C21B 179.2(3)
C6B C5B N22B O24B -174.8(3)
C4B C5B N22B O24B 2.6(5)
C6B C5B N22B O23B 3.3(4)
C4B C5B N22B O23B -179.3(3)
